data_7111861
loop_
_publ_author_name
'Jian-Yi Luo'
'Hui-Liang Hua'
'Zi-Sheng Chen'
'Zhao-Zhao Zhou'
'Yan-Fang Yang'
'Ping-Xin Zhou'
'Yu-Tao He'
'Xue-Yuan Liu'
'Yong-Min Liang'

_publ_section_title
;
 Metal-free cascade radical cyclization of 1,6-enynes with aldehydes
;
_journal_name_full Chem.Commun.
_journal_page_first 1564
_journal_paper_doi 10.1039/c3cc48339h
_journal_volume 50
_journal_year 2014
_chemical_formula_moiety 'C11 H10 F3 N O'
_chemical_formula_sum 'C11 H10 F3 N O'
_chemical_formula_weight 229.20
_chemical_name_systematic
;
?
;
_space_group_crystal_system monoclinic
_space_group_IT_number 14
_space_group_name_Hall '-P 2yab'
_space_group_name_H-M_alt 'P 1 21/a 1'
_symmetry_space_group_name_Hall '-P 2yab'
_symmetry_space_group_name_H-M 'P 1 21/a 1'
_atom_sites_solution_hydrogens geom
_atom_sites_solution_primary direct
_atom_sites_solution_secondary difmap
_audit_creation_date 2013-04-08
_audit_creation_method
;
Olex2 1.2
(compiled Dec 5 2012 16:20:19, GUI svn.r4385)
;
_cell_angle_alpha 90.00
_cell_angle_beta 102.331(12)
_cell_angle_gamma 90.00
_cell_formula_units_Z 8
_cell_length_a 8.6562(9)
_cell_length_b 19.9373(18)
_cell_length_c 12.6769(15)
_cell_measurement_temperature 293(2)
_cell_volume 2137.3(4)
_computing_molecular_graphics
;
O. V. Dolomanov, L. J. Bourhis, R. J. Gildea, J. A. K. Howard and H. Puschmann,
OLEX2: a complete structure solution, refinement and analysis program.
J. Appl. Cryst. (2009). 42, 339-341.
;
_computing_publication_material
;
O. V. Dolomanov, L. J. Bourhis, R. J. Gildea, J. A. K. Howard and H. Puschmann,
OLEX2: a complete structure solution, refinement and analysis program.
J. Appl. Cryst. (2009). 42, 339-341.
;
_computing_structure_refinement
;
SHELXL, G.M. Sheldrick, Acta Cryst.
(2008). A64, 112-122
;
_computing_structure_solution 'SHELXS-97 (Sheldrick, 1990)'
_diffrn_ambient_temperature 293(2)
_diffrn_measured_fraction_theta_full 0.998
_diffrn_measured_fraction_theta_max 0.998
_diffrn_radiation_monochromator graphite
_diffrn_radiation_type MoK\a
_diffrn_radiation_wavelength 0.71073
_diffrn_reflns_av_R_equivalents 0.0403
_diffrn_reflns_av_unetI/netI 0.0723
_diffrn_reflns_limit_h_max 10
_diffrn_reflns_limit_h_min -10
_diffrn_reflns_limit_k_max 24
_diffrn_reflns_limit_k_min -18
_diffrn_reflns_limit_l_max 15
_diffrn_reflns_limit_l_min -14
_diffrn_reflns_number 8622
_diffrn_reflns_theta_full 25.50
_diffrn_reflns_theta_max 25.68
_diffrn_reflns_theta_min 3.16
_diffrn_source 'fine-focus sealed tube'
_exptl_absorpt_coefficient_mu 0.127
_exptl_crystal_colour 'clear light yellow'
_exptl_crystal_colour_lustre clear
_exptl_crystal_colour_modifier light
_exptl_crystal_colour_primary yellow
_exptl_crystal_density_diffrn 1.425
_exptl_crystal_density_method 'not measured'
_exptl_crystal_description block
_exptl_crystal_F_000 944
_exptl_crystal_size_max 0.28
_exptl_crystal_size_mid 0.22
_exptl_crystal_size_min 0.21
_refine_diff_density_max 0.213
_refine_diff_density_min -0.224
_refine_diff_density_rms 0.040
_refine_ls_extinction_method none
_refine_ls_goodness_of_fit_ref 1.029
_refine_ls_hydrogen_treatment mixed
_refine_ls_matrix_type full
_refine_ls_number_parameters 325
_refine_ls_number_reflns 4070
_refine_ls_number_restraints 0
_refine_ls_restrained_S_all 1.029
_refine_ls_R_factor_all 0.2245
_refine_ls_R_factor_gt 0.1012
_refine_ls_shift/su_max 0.001
_refine_ls_shift/su_mean 0.000
_refine_ls_structure_factor_coef Fsqd
_refine_ls_weighting_details 'calc w=1/[\s^2^(Fo^2^)+(0.1569P)^2^+0.3752P] where P=(Fo^2^+2Fc^2^)/3'
_refine_ls_weighting_scheme calc
_refine_ls_wR_factor_gt 0.2881
_refine_ls_wR_factor_ref 0.3854
_reflns_number_gt 1376
_reflns_number_total 4070
_reflns_threshold_expression >2sigma(I)
_cod_data_source_file c3cc48339h.txt
_cod_data_source_block heyt0914
_cod_database_code 7111861
_olex2_refinement_description
;
1. Fixed Uiso
At 1.2 times of:
H16 of C16, {H19A,H19B} of C19, H14 of C14, H1 of C1, H5 of C5, {H8A,H8B}
of C8, H12 of C12, {H21C,H21D} of C21A, {H21A,H21B} of C21, H9 of C9, {H10A,
H10B} of C10, H20A of C20A, H9A of C9A, {H10C,H10D} of C10A, H13 of C13, H15
of C15, H2 of C2, H4 of C4, H3 of C3, H20 of C20
2. Others
Fixed Sof: C20(0.5) H20(0.5) C9(0.4) H9(0.4) C21(0.5) H21A(0.5) H21B(0.5)
C10(0.6) H10A(0.6) H10B(0.6) C21A(0.5) H21C(0.5) H21D(0.5) C20A(0.5) H20A(0.5)
C9A(0.6) H9A(0.6) C10A(0.4) H10C(0.4) H10D(0.4)
3.a Ternary CH refined with riding coordinates:
C20(H20), C9(H9), C20A(H20A), C9A(H9A)
3.b Secondary CH2 refined with riding coordinates:
C19(H19A,H19B), C8(H8A,H8B), C21(H21A,H21B), C10(H10A,H10B), C21A(H21C,H21D),
C10A(H10C,H10D)
3.c Aromatic/amide H refined with riding coordinates:
C12(H12), C16(H16), C14(H14), C1(H1), C5(H5), C13(H13), C15(H15), C2(H2),
C4(H4), C3(H3)
;

loop_
_space_group_symop_id
_space_group_symop_operation_xyz
1 'x, y, z'
2 '-x+1/2, y+1/2, -z'
3 '-x, -y, -z'
4 'x-1/2, -y-1/2, z'

loop_
_atom_site_label
_atom_site_type_symbol
_atom_site_fract_x
_atom_site_fract_y
_atom_site_fract_z
_atom_site_U_iso_or_equiv
_atom_site_adp_type
_atom_site_occupancy
_atom_site_symmetry_multiplicity
_atom_site_calc_flag
_atom_site_refinement_flags
_atom_site_disorder_assembly
_atom_site_disorder_group
O2 O 0.1236(4) 0.6616(2) 0.1885(4) 0.1020(13) Uani 1 1 d . . .
O1 O 0.3540(5) 0.3925(2) 0.8223(4) 0.1138(15) Uani 1 1 d . . .
C18 C 0.1628(5) 0.6846(2) 0.0264(5) 0.0763(15) Uani 1 1 d . . .
N2 N 0.0755(5) 0.6515(2) 0.0761(5) 0.0935(14) Uani 1 1 d . C .
C17 C 0.1399(6) 0.6833(2) -0.0902(5) 0.0774(15) Uani 1 1 d . C .
N1 N 0.3974(6) 0.3883(2) 0.9351(5) 0.1017(16) Uani 1 1 d . D .
C6 C 0.3513(6) 0.4395(3) 1.0945(5) 0.0822(15) Uani 1 1 d . D .
C12 C 0.2304(6) 0.7230(3) -0.1414(6) 0.0912(17) Uani 1 1 d . . .
H12 H 0.3061 0.7513 -0.1011 0.109 Uiso 1 1 calc R C .
C7 C 0.3295(6) 0.4337(3) 0.9792(6) 0.0883(17) Uani 1 1 d . . .
C16 C 0.0290(6) 0.6421(3) -0.1542(6) 0.0921(17) Uani 1 1 d . . .
H16 H -0.0345 0.6148 -0.1217 0.111 Uiso 1 1 calc R C .
C19 C 0.2891(6) 0.7232(3) 0.1001(5) 0.0887(17) Uani 1 1 d . C .
H19A H 0.2941 0.7692 0.0759 0.106 Uiso 1 1 calc R A 1
H19B H 0.3918 0.7023 0.1066 0.106 Uiso 1 1 calc R A 1
C14 C 0.1021(8) 0.6808(3) -0.3135(6) 0.105(2) Uani 1 1 d . . .
H14 H 0.0902 0.6803 -0.3882 0.126 Uiso 1 1 calc R C .
F1 F 0.2920(9) 0.3918(4) 0.5955(4) 0.245(4) Uani 1 1 d . . .
F6 F 0.2078(11) 0.6546(5) 0.4106(5) 0.279(5) Uani 1 1 d . . .
C1 C 0.2832(7) 0.4919(3) 1.1389(6) 0.0993(19) Uani 1 1 d . . .
H1 H 0.2247 0.5240 1.0943 0.119 Uiso 1 1 calc R D .
C5 C 0.4361(7) 0.3922(3) 1.1642(6) 0.1013(18) Uani 1 1 d . . .
H5 H 0.4822 0.3562 1.1358 0.122 Uiso 1 1 calc R D .
C8 C 0.2275(7) 0.4781(3) 0.8976(6) 0.105(2) Uani 1 1 d . D .
H8A H 0.2495 0.5252 0.9134 0.126 Uiso 1 1 calc R B 1
H8B H 0.1160 0.4695 0.8931 0.126 Uiso 1 1 calc R B 1
C13 C 0.2099(8) 0.7213(3) -0.2516(7) 0.108(2) Uani 1 1 d . C .
H13 H 0.2721 0.7489 -0.2848 0.129 Uiso 1 1 calc R . .
C15 C 0.0110(7) 0.6407(3) -0.2640(6) 0.1019(19) Uani 1 1 d . C .
H15 H -0.0636 0.6123 -0.3051 0.122 Uiso 1 1 calc R . .
C2 C 0.3016(8) 0.4969(4) 1.2507(8) 0.118(2) Uani 1 1 d . D .
H2 H 0.2549 0.5321 1.2806 0.142 Uiso 1 1 calc R . .
C4 C 0.4531(9) 0.3973(4) 1.2728(7) 0.124(2) Uani 1 1 d . D .
H4 H 0.5093 0.3648 1.3178 0.149 Uiso 1 1 calc R . .
C3 C 0.3883(10) 0.4499(5) 1.3160(7) 0.129(3) Uani 1 1 d . . .
H3 H 0.4032 0.4539 1.3906 0.155 Uiso 1 1 calc R D .
F2 F 0.2374(9) 0.4855(4) 0.5497(6) 0.235(3) Uani 1 1 d . . .
C11 C 0.1878(12) 0.4372(6) 0.5971(9) 0.142(3) Uani 1 1 d . . .
C20 C 0.285(2) 0.6902(10) 0.2027(16) 0.094(5) Uani 0.50 1 d P C 2
H20 H 0.3618 0.6535 0.2142 0.113 Uiso 0.50 1 calc PR C 2
F5 F 0.2793(13) 0.7408(4) 0.4550(7) 0.280(5) Uani 1 1 d . . .
C9 C 0.208(4) 0.4364(15) 0.801(3) 0.115(10) Uani 0.40 1 d P D 2
H9 H 0.1105 0.4097 0.7896 0.138 Uiso 0.40 1 calc PR D 2
F3 F 0.0621(8) 0.4199(4) 0.5325(6) 0.240(3) Uani 1 1 d . . .
F4 F 0.4323(9) 0.6768(5) 0.4670(8) 0.290(5) Uani 1 1 d . . .
C21 C 0.369(2) 0.6968(10) 0.306(2) 0.104(6) Uani 0.50 1 d P C 1
H21A H 0.4081 0.6535 0.2888 0.124 Uiso 0.50 1 calc PR C 1
H21B H 0.4548 0.7288 0.3141 0.124 Uiso 0.50 1 calc PR C 1
C10 C 0.1367(15) 0.4445(8) 0.7030(16) 0.100(4) Uani 0.60 1 d P D 1
H10A H 0.0822 0.4042 0.7175 0.120 Uiso 0.60 1 calc PR D 1
H10B H 0.0640 0.4819 0.6988 0.120 Uiso 0.60 1 calc PR D 1
C22 C 0.3149(10) 0.6924(7) 0.4036(8) 0.145(4) Uani 1 1 d . . .
C21A C 0.315(3) 0.7319(10) 0.2930(18) 0.118(7) Uani 0.50 1 d P C 2
H21C H 0.2352 0.7668 0.2837 0.141 Uiso 0.50 1 calc PR C 2
H21D H 0.4169 0.7533 0.2982 0.141 Uiso 0.50 1 calc PR C 2
C20A C 0.2304(16) 0.7197(8) 0.2110(15) 0.082(5) Uani 0.50 1 d P C 1
H20A H 0.1776 0.7607 0.2270 0.099 Uiso 0.50 1 calc PR C 1
C9A C 0.2796(18) 0.4563(8) 0.7938(15) 0.085(4) Uani 0.60 1 d P D 1
H9A H 0.3531 0.4887 0.7730 0.102 Uiso 0.60 1 calc PR D 1
C10A C 0.217(4) 0.4768(11) 0.703(3) 0.116(7) Uani 0.40 1 d P D 2
H10C H 0.3206 0.4973 0.7143 0.139 Uiso 0.40 1 calc PR D 2
H10D H 0.1396 0.5126 0.6961 0.139 Uiso 0.40 1 calc PR D 2

loop_
_atom_site_aniso_label
_atom_site_aniso_U_11
_atom_site_aniso_U_22
_atom_site_aniso_U_33
_atom_site_aniso_U_23
_atom_site_aniso_U_13
_atom_site_aniso_U_12
O2 0.085(2) 0.110(3) 0.112(4) 0.011(3) 0.022(2) -0.028(2)
O1 0.124(3) 0.100(3) 0.119(4) -0.010(3) 0.028(3) 0.035(3)
C18 0.059(3) 0.059(3) 0.114(5) 0.008(3) 0.026(3) -0.001(2)
N2 0.080(3) 0.089(3) 0.112(4) 0.010(3) 0.022(3) -0.016(2)
C17 0.064(3) 0.055(3) 0.118(5) 0.005(3) 0.029(3) 0.003(3)
N1 0.101(3) 0.085(3) 0.122(5) 0.003(3) 0.031(3) 0.029(3)
C6 0.073(3) 0.066(3) 0.113(5) -0.004(3) 0.029(3) -0.006(3)
C12 0.082(3) 0.080(4) 0.114(5) -0.003(4) 0.027(3) -0.012(3)
C7 0.081(4) 0.061(3) 0.128(5) 0.001(4) 0.034(4) -0.004(3)
C16 0.086(4) 0.069(4) 0.125(6) 0.001(4) 0.029(4) -0.006(3)
C19 0.074(3) 0.081(4) 0.111(5) 0.010(3) 0.021(3) -0.012(3)
C14 0.108(5) 0.099(5) 0.110(5) -0.004(4) 0.024(4) 0.002(4)
F1 0.313(7) 0.277(8) 0.141(4) -0.015(5) 0.037(4) 0.169(7)
F6 0.325(8) 0.393(12) 0.129(4) -0.025(5) 0.075(5) -0.229(9)
C1 0.100(4) 0.076(4) 0.132(6) -0.012(4) 0.046(4) -0.018(3)
C5 0.112(4) 0.081(4) 0.115(5) -0.003(4) 0.033(4) 0.004(4)
C8 0.110(4) 0.079(4) 0.127(6) -0.006(4) 0.026(4) 0.021(4)
C13 0.106(4) 0.099(5) 0.125(6) 0.007(4) 0.039(4) -0.019(4)
C15 0.095(4) 0.091(4) 0.117(6) -0.015(4) 0.018(4) -0.004(4)
C2 0.106(5) 0.099(5) 0.163(8) -0.023(5) 0.060(5) -0.008(4)
C4 0.140(6) 0.112(6) 0.125(6) 0.013(5) 0.040(5) 0.002(5)
C3 0.136(6) 0.144(7) 0.120(6) -0.019(6) 0.056(5) -0.036(6)
F2 0.257(7) 0.236(7) 0.244(7) 0.014(6) 0.125(6) -0.022(6)
C11 0.126(7) 0.145(9) 0.153(9) 0.011(7) 0.026(6) 0.003(6)
C20 0.066(10) 0.110(14) 0.104(12) -0.008(11) 0.015(9) 0.003(8)
F5 0.413(14) 0.244(7) 0.241(8) 0.015(6) 0.200(9) 0.074(9)
C9 0.081(16) 0.11(2) 0.17(3) 0.033(18) 0.052(18) 0.021(13)
F3 0.179(5) 0.246(7) 0.277(8) -0.087(6) 0.012(5) -0.043(5)
F4 0.168(5) 0.424(13) 0.280(9) 0.165(9) 0.055(6) 0.058(7)
C21 0.079(10) 0.102(13) 0.133(18) 0.030(12) 0.031(11) -0.011(9)
C10 0.085(8) 0.084(9) 0.129(13) 0.003(8) 0.022(9) -0.003(6)
C22 0.084(5) 0.232(12) 0.116(7) -0.039(8) 0.015(5) -0.022(6)
C21A 0.129(16) 0.125(18) 0.085(12) 0.028(13) -0.010(11) -0.018(12)
C20A 0.061(8) 0.088(11) 0.102(12) -0.001(9) 0.029(8) 0.014(7)
C9A 0.091(10) 0.079(9) 0.091(9) 0.005(7) 0.032(9) -0.002(7)
C10A 0.122(17) 0.099(16) 0.15(2) -0.018(17) 0.074(17) 0.010(14)

loop_
_atom_type_symbol
_atom_type_description
_atom_type_scat_dispersion_real
_atom_type_scat_dispersion_imag
_atom_type_scat_source
C C 0.0033 0.0016 'International Tables Vol C Tables 4.2.6.8 and 6.1.1.4'
H H 0.0000 0.0000 'International Tables Vol C Tables 4.2.6.8 and 6.1.1.4'
N N 0.0061 0.0033 'International Tables Vol C Tables 4.2.6.8 and 6.1.1.4'
O O 0.0106 0.0060 'International Tables Vol C Tables 4.2.6.8 and 6.1.1.4'
F F 0.0171 0.0103 'International Tables Vol C Tables 4.2.6.8 and 6.1.1.4'

loop_
_geom_angle_atom_site_label_1
_geom_angle_atom_site_label_2
_geom_angle_atom_site_label_3
_geom_angle
N2 O2 C20 104.2(8)
N2 O2 C20A 110.3(8)
C20A O2 C20 30.4(6)
N1 O1 C9 104.6(14)
N1 O1 C9A 108.6(8)
C9A O1 C9 29.6(8)
N2 C18 C17 122.1(5)
N2 C18 C19 113.1(6)
C17 C18 C19 124.8(5)
C18 N2 O2 110.4(5)
C12 C17 C18 120.3(5)
C12 C17 C16 117.4(6)
C16 C17 C18 122.3(5)
C7 N1 O1 110.9(5)
C1 C6 C7 120.2(6)
C1 C6 C5 117.9(6)
C5 C6 C7 121.9(5)
C17 C12 C13 120.4(6)
N1 C7 C6 122.1(6)
N1 C7 C8 112.2(6)
C6 C7 C8 125.7(5)
C15 C16 C17 121.4(6)
C18 C19 C20A 101.6(7)
C20 C19 C18 99.8(7)
C20 C19 C20A 28.9(7)
C13 C14 C15 118.5(7)
C6 C1 C2 120.3(7)
C4 C5 C6 121.4(6)
C7 C8 C9A 100.7(7)
C9 C8 C7 101.0(12)
C9 C8 C9A 29.1(8)
C14 C13 C12 122.0(6)
C14 C15 C16 120.3(6)
C3 C2 C1 119.6(7)
C5 C4 C3 120.2(8)
C4 C3 C2 120.5(8)
F1 C11 C10 115.0(10)
F1 C11 C10A 113.2(13)
F2 C11 F1 102.7(9)
F2 C11 F3 103.6(10)
F2 C11 C10 123.1(12)
F2 C11 C10A 91.0(12)
F3 C11 F1 108.0(10)
F3 C11 C10 103.2(9)
F3 C11 C10A 131.8(14)
C10 C11 C10A 36.2(7)
C19 C20 O2 105.4(12)
C21A C20 O2 109.6(16)
C21A C20 C19 115.2(16)
C8 C9 O1 103(2)
C8 C9 C10A 112(3)
C10A C9 O1 105.8(19)
C22 C21 C20A 110.4(13)
C11 C10 C9A 110.1(13)
F6 C22 F5 99.5(9)
F6 C22 C21 120.2(12)
F6 C22 C21A 120.7(11)
F5 C22 C21 125.1(14)
F5 C22 C21A 97.0(13)
F4 C22 F6 110.1(13)
F4 C22 F5 96.9(9)
F4 C22 C21 102.4(11)
F4 C22 C21A 123.7(12)
C21 C22 C21A 31.3(9)
C20 C21A C22 112.9(16)
O2 C20A C19 99.8(11)
O2 C20A C21 105.4(12)
C21 C20A C19 110.7(11)
O1 C9A C8 103.4(12)
O1 C9A C10 107.6(12)
C10 C9A C8 110.6(13)
C9 C10A C11 115(2)

loop_
_geom_bond_atom_site_label_1
_geom_bond_atom_site_label_2
_geom_bond_distance
O2 N2 1.411(6)
O2 C20 1.483(16)
O2 C20A 1.470(17)
O1 N1 1.401(6)
O1 C9 1.52(2)
O1 C9A 1.437(16)
C18 N2 1.268(6)
C18 C17 1.449(8)
C18 C19 1.492(7)
C17 C12 1.370(7)
C17 C16 1.386(7)
N1 C7 1.272(6)
C6 C7 1.438(8)
C6 C1 1.376(7)
C6 C5 1.392(8)
C12 C13 1.371(9)
C7 C8 1.498(8)
C16 C15 1.368(8)
C19 C20 1.46(2)
C19 C20A 1.594(19)
C14 C13 1.351(8)
C14 C15 1.367(8)
F1 C11 1.281(9)
F6 C22 1.213(10)
C1 C2 1.396(9)
C5 C4 1.357(9)
C8 C9 1.46(4)
C8 C9A 1.542(19)
C2 C3 1.364(10)
C4 C3 1.358(10)
F2 C11 1.258(10)
C11 F3 1.262(10)
C11 C10 1.51(2)
C11 C10A 1.53(3)
C20 C21A 1.39(3)
F5 C22 1.241(11)
C9 C10A 1.49(4)
F4 C22 1.194(10)
C21 C22 1.42(2)
C21 C20A 1.57(3)
C10 C9A 1.52(2)
C22 C21A 1.61(2)
